data_2242205
loop_
_publ_author_name
'Vatsadze, Sergey Z.'
'Manaenkova, Marina A.'
'Vasilev, Evgeny V.'
'Venskovsky, Nikolai U.'
'Khrustalev, Victor N.'

_publ_section_title
;
 Crystal structures and supramolecular features of
 9,9-dimethyl-3,7-diazabicyclo[3.3.1]nonane-2,4,6,8-tetraone,
 3,7-diazaspiro[bicyclo[3.3.1]nonane-9,1'-cyclopentane]-2,4,6,8-tetraone
 and 9-methyl-9-phenyl-3,7-diazabicyclo[3.3.1]nonane-2,4,6,8-tetraone
 dimethylformamide monosolvate
;
_journal_coeditor_code LD2140
_journal_issue 7
_journal_name_full 'Acta Crystallographica Section E'
_journal_page_first 1097
_journal_page_last 1101
_journal_paper_doi 10.1107/S2056989017009458
_journal_volume 73
_journal_year 2017
_chemical_formula_iupac 'C9 H10 N2 O4'
_chemical_formula_moiety 'C9 H10 N2 O4'
_chemical_formula_sum 'C9 H10 N2 O4'
_chemical_formula_weight 210.19
_chemical_name_systematic
;
9,9-Dimethyl-3,7-diazabicyclo[3.3.1]nonane-2,4,6,8-tetraone
;
_space_group_crystal_system monoclinic
_space_group_IT_number 15
_space_group_name_Hall '-C 2yc'
_space_group_name_H-M_alt 'C 1 2/c 1'
_symmetry_space_group_name_Hall '-C 2yc'
_symmetry_space_group_name_H-M 'C 1 2/c 1'
_atom_sites_solution_hydrogens mixed
_atom_sites_solution_primary difmap
_atom_sites_solution_secondary difmap
_audit_creation_method SHELXL-2014/6
_cell_angle_alpha 90
_cell_angle_beta 110.788(3)
_cell_angle_gamma 90
_cell_formula_units_Z 4
_cell_length_a 11.4321(17)
_cell_length_b 6.6263(10)
_cell_length_c 12.4819(19)
_cell_measurement_reflns_used 3269
_cell_measurement_temperature 100(2)
_cell_measurement_theta_max 29.99
_cell_measurement_theta_min 3.49
_cell_volume 884.0(2)
_computing_cell_refinement
;
SAINT (Bruker, 2001)
;
_computing_data_collection
;
APEX2 (Bruker, 2005)
;
_computing_data_reduction
;
SAINT (Bruker, 2001)
;
_computing_molecular_graphics
;
SHELXTL (Sheldrick, 2008)
;
_computing_publication_material
;
SHELXTL (Sheldrick, 2008)
;
_computing_structure_refinement
;
SHELXL2014 (Sheldrick, 2015b)
;
_computing_structure_solution
;
SHELXT (Sheldrick, 2015a)
;
_diffrn_ambient_temperature 100(2)
_diffrn_measured_fraction_theta_full 1.000
_diffrn_measured_fraction_theta_max 0.945
_diffrn_measurement_device_type 'Bruker SMART 1K CCD'
_diffrn_measurement_method '\f and \w scans'
_diffrn_radiation_type MoK\a
_diffrn_radiation_wavelength 0.71073
_diffrn_reflns_av_R_equivalents 0.0267
_diffrn_reflns_limit_h_max 16
_diffrn_reflns_limit_h_min -16
_diffrn_reflns_limit_k_max 9
_diffrn_reflns_limit_k_min -9
_diffrn_reflns_limit_l_max 17
_diffrn_reflns_limit_l_min -17
_diffrn_reflns_number 4993
_diffrn_reflns_theta_full 25.242
_diffrn_reflns_theta_max 29.990
_diffrn_reflns_theta_min 1.745
_exptl_absorpt_coefficient_mu 0.126
_exptl_absorpt_correction_T_max 0.970
_exptl_absorpt_correction_T_min 0.950
_exptl_absorpt_correction_type multi-scan
_exptl_absorpt_process_details
;
(SADABS; Sheldrick, 2003)
;
_exptl_crystal_colour colourless
_exptl_crystal_density_diffrn 1.579
_exptl_crystal_description prism
_exptl_crystal_F_000 440
_exptl_crystal_size_max 0.30
_exptl_crystal_size_mid 0.20
_exptl_crystal_size_min 0.15
_refine_diff_density_max 0.552
_refine_diff_density_min -0.540
_refine_ls_extinction_method none
_refine_ls_goodness_of_fit_ref 1.059
_refine_ls_hydrogen_treatment mixed
_refine_ls_matrix_type full
_refine_ls_number_parameters 74
_refine_ls_number_reflns 1289
_refine_ls_number_restraints 0
_refine_ls_restrained_S_all 1.059
_refine_ls_R_factor_all 0.0655
_refine_ls_R_factor_gt 0.0618
_refine_ls_shift/su_max 0.000
_refine_ls_shift/su_mean 0.000
_refine_ls_structure_factor_coef Fsqd
_refine_ls_weighting_details 'w=1/[\s^2^(Fo^2^)+(0.0846P)^2^+3.9571P] where P=(Fo^2^+2Fc^2^)/3'
_refine_ls_weighting_scheme calc
_refine_ls_wR_factor_gt 0.1812
_refine_ls_wR_factor_ref 0.1839
_reflns_number_gt 1165
_reflns_number_total 1289
_reflns_threshold_expression 'I > 2\s(I)'
_cod_data_source_file ld2140sup1.cif
_cod_data_source_block I
_cod_database_code 2242205
_shelx_space_group_comment
;
The symmetry employed for this shelxl refinement is uniquely defined
by the following loop, which should always be used as a source of
symmetry information in preference to the above space-group names.
They are only intended as comments.
;
_shelx_estimated_absorpt_t_min 0.963
_shelx_estimated_absorpt_t_max 0.981
_shelxl_version_number 2014/6

loop_
_space_group_symop_operation_xyz
'x, y, z'
'-x, y, -z+1/2'
'x+1/2, y+1/2, z'
'-x+1/2, y+1/2, -z+1/2'
'-x, -y, -z'
'x, -y, z-1/2'
'-x+1/2, -y+1/2, -z'
'x+1/2, -y+1/2, z-1/2'

loop_
_atom_site_type_symbol
_atom_site_label
_atom_site_fract_x
_atom_site_fract_y
_atom_site_fract_z
_atom_site_U_iso_or_equiv
_atom_site_adp_type
_atom_site_calc_flag
_atom_site_occupancy
C C1 0.39535(15) 0.3325(3) 0.25497(14) 0.0103(4) Uani d 1
H H1 0.3243 0.4158 0.2595 0.012 Uiso calc 1
C C2 0.43977(16) 0.1911(3) 0.35793(14) 0.0110(4) Uani d 1
O O2 0.36911(13) 0.1256(2) 0.40357(12) 0.0156(3) Uani d 1
N N3 0.56404(14) 0.1339(2) 0.39595(13) 0.0119(4) Uani d 1
H H3 0.591(3) 0.054(4) 0.458(2) 0.014 Uiso d 1
C C4 0.65231(16) 0.1966(3) 0.35040(14) 0.0109(4) Uani d 1
O O4 0.75961(13) 0.1393(2) 0.39060(12) 0.0161(4) Uani d 1
C C5 0.5000 0.4737(4) 0.2500 0.0107(5) Uani d 1
C C6 0.54703(18) 0.6086(3) 0.35697(16) 0.0147(4) Uani d 1
H H6A 0.6154 0.6941 0.3532 0.022 Uiso calc 1
H H6B 0.5774 0.5239 0.4257 0.022 Uiso calc 1
H H6C 0.4783 0.6939 0.3603 0.022 Uiso calc 1

loop_
_atom_site_aniso_label
_atom_site_aniso_U_11
_atom_site_aniso_U_22
_atom_site_aniso_U_33
_atom_site_aniso_U_12
_atom_site_aniso_U_13
_atom_site_aniso_U_23
C1 0.0104(7) 0.0099(8) 0.0096(7) -0.0002(5) 0.0026(6) 0.0002(5)
C2 0.0117(8) 0.0105(7) 0.0094(7) -0.0007(6) 0.0021(6) -0.0012(6)
O2 0.0148(6) 0.0192(7) 0.0135(6) -0.0021(5) 0.0058(5) 0.0027(5)
N3 0.0131(7) 0.0114(7) 0.0106(7) 0.0004(5) 0.0035(6) 0.0024(5)
C4 0.0119(8) 0.0105(7) 0.0093(7) 0.0000(6) 0.0026(6) -0.0020(6)
O4 0.0131(7) 0.0200(7) 0.0139(7) 0.0037(5) 0.0031(5) 0.0006(5)
C5 0.0107(10) 0.0100(10) 0.0114(10) 0.000 0.0039(8) 0.000
C6 0.0148(8) 0.0129(8) 0.0160(8) -0.0011(6) 0.0049(6) -0.0039(6)

loop_
_atom_type_symbol
_atom_type_description
_atom_type_scat_dispersion_real
_atom_type_scat_dispersion_imag
_atom_type_scat_source
C C 0.0033 0.0016 'International Tables Vol C Tables 4.2.6.8 and 6.1.1.4'
H H 0.0000 0.0000 'International Tables Vol C Tables 4.2.6.8 and 6.1.1.4'
N N 0.0061 0.0033 'International Tables Vol C Tables 4.2.6.8 and 6.1.1.4'
O O 0.0106 0.0060 'International Tables Vol C Tables 4.2.6.8 and 6.1.1.4'

loop_
_geom_angle_atom_site_label_1
_geom_angle_atom_site_label_2
_geom_angle_atom_site_label_3
_geom_angle_site_symmetry_1
_geom_angle_site_symmetry_3
_geom_angle
C2 C1 C4 . 2_655 105.89(14)
C2 C1 C5 . . 112.14(13)
C4 C1 C5 2_655 . 111.67(12)
C2 C1 H1 . . 109.0
C4 C1 H1 2_655 . 109.0
C5 C1 H1 . . 109.0
O2 C2 N3 . . 120.80(17)
O2 C2 C1 . . 122.27(16)
N3 C2 C1 . . 116.90(15)
C2 N3 C4 . . 125.92(15)
C2 N3 H3 . . 117.3(18)
C4 N3 H3 . . 116.7(18)
O4 C4 N3 . . 120.97(17)
O4 C4 C1 . 2_655 122.81(16)
N3 C4 C1 . 2_655 116.17(14)
C6 C5 C6 2_655 . 108.8(2)
C6 C5 C1 . 2_655 110.59(9)
C6 C5 C1 . . 110.87(10)
C1 C5 C1 2_655 . 105.1(2)
C5 C6 H6A . . 109.5
C5 C6 H6B . . 109.5
H6A C6 H6B . . 109.5
C5 C6 H6C . . 109.5
H6A C6 H6C . . 109.5
H6B C6 H6C . . 109.5

loop_
_geom_bond_atom_site_label_1
_geom_bond_atom_site_label_2
_geom_bond_site_symmetry_2
_geom_bond_distance
C1 C2 . 1.525(2)
C1 C4 2_655 1.527(2)
C1 C5 . 1.537(2)
C1 H1 . 1.0000
C2 O2 . 1.221(2)
C2 N3 . 1.382(2)
N3 C4 . 1.386(2)
N3 H3 . 0.90(3)
C4 O4 . 1.210(2)
C5 C6 . 1.537(2)
C6 H6A . 0.9800
C6 H6B . 0.9800
C6 H6C . 0.9800

loop_
_geom_hbond_atom_site_label_D
_geom_hbond_atom_site_label_H
_geom_hbond_atom_site_label_A
_geom_hbond_site_symmetry_A
_geom_hbond_distance_DH
_geom_hbond_distance_HA
_geom_hbond_distance_DA
_geom_hbond_angle_DHA
N3 H3 O2 5_656 0.90(3) 2.01(3) 2.906(2) 173(3)

loop_
_geom_torsion_atom_site_label_1
_geom_torsion_atom_site_label_2
_geom_torsion_atom_site_label_3
_geom_torsion_atom_site_label_4
_geom_torsion_site_symmetry_1
_geom_torsion_site_symmetry_4
_geom_torsion
C4 C1 C2 O2 2_655 . -86.7(2)
C5 C1 C2 O2 . . 151.29(17)
C4 C1 C2 N3 2_655 . 91.29(17)
C5 C1 C2 N3 . . -30.7(2)
O2 C2 N3 C4 . . 179.35(16)
C1 C2 N3 C4 . . 1.3(3)
C2 N3 C4 O4 . . 179.26(16)
C2 N3 C4 C1 . 2_655 -3.3(3)
C2 C1 C5 C6 . 2_655 178.06(14)
C4 C1 C5 C6 2_655 2_655 59.40(19)
C2 C1 C5 C6 . . -61.11(19)
C4 C1 C5 C6 2_655 . -179.77(14)
C2 C1 C5 C1 . 2_655 58.38(11)
C4 C1 C5 C1 2_655 2_655 -60.28(11)

_cod_database_fobs_code 2242205
